data_2204754
loop_
_publ_author_name
'Nancy E. Maga\~na-Vergara'
'Francisco J. Mart\'inez-Mart\'inez'
'Itzia I. Padilla-Mart\'inez'
'Herbert H\"opfl'
'Efr\'en V. Garc\'ia-B\'aez'

_publ_section_title
;
 <i>N</i>-Cyclohexyl-2-oxo-2<i>H</i>-1-benzopyran-3-carboxamide
;
_journal_issue 12
_journal_name_full 'Acta Crystallographica Section E'
_journal_page_first o2306
_journal_page_last o2308
_journal_paper_doi 10.1107/S160053680402851X
_journal_volume 60
_journal_year 2004
_chemical_formula_iupac 'C16 H17 N O3'
_chemical_formula_moiety 'C16 H17 N O3'
_chemical_formula_sum 'C16 H17 N O3'
_chemical_formula_weight 271.31
_chemical_name_systematic
;
N-Cyclohexyl-2-oxo-2H-1-benzopyran-3-carboxamide
;
_space_group_IT_number 2
_symmetry_cell_setting triclinic
_symmetry_space_group_name_Hall '-P 1'
_symmetry_space_group_name_H-M 'P -1'
_atom_sites_solution_hydrogens geom
_atom_sites_solution_primary direct
_atom_sites_solution_secondary difmap
_audit_creation_method SHELXL-97
_cell_angle_alpha 93.682(4)
_cell_angle_beta 96.977(4)
_cell_angle_gamma 103.543(4)
_cell_formula_units_Z 2
_cell_length_a 6.0870(14)
_cell_length_b 9.529(2)
_cell_length_c 12.021(3)
_cell_measurement_reflns_used 600
_cell_measurement_temperature 100(2)
_cell_measurement_theta_max 25
_cell_measurement_theta_min 20
_cell_volume 669.7(3)
_computing_cell_refinement 'SAINT (Bruker, 2000)'
_computing_data_collection 'SMART (Bruker, 2000)'
_computing_data_reduction SAINT
_computing_molecular_graphics 'SHELXTL (Bruker, 2000)'
_computing_publication_material 'SHELXL97 and WinGX2003 (Farrugia, 1999)'
_computing_structure_refinement 'SHELXL97 (Sheldrick, 1997)'
_computing_structure_solution 'SHELXS97 (Sheldrick, 1997)'
_diffrn_ambient_temperature 100(2)
_diffrn_measured_fraction_theta_full 0.997
_diffrn_measured_fraction_theta_max 0.973
_diffrn_measurement_device 'Bruker SMART area-detector'
_diffrn_measurement_method '\f and \w'
_diffrn_radiation_monochromator graphite
_diffrn_radiation_type MoK\a
_diffrn_radiation_wavelength 0.71073
_diffrn_reflns_av_R_equivalents 0.0347
_diffrn_reflns_av_sigmaI/netI 0.0433
_diffrn_reflns_limit_h_max 7
_diffrn_reflns_limit_h_min -7
_diffrn_reflns_limit_k_max 12
_diffrn_reflns_limit_k_min -12
_diffrn_reflns_limit_l_max 15
_diffrn_reflns_limit_l_min -15
_diffrn_reflns_number 7666
_diffrn_reflns_theta_full 25.00
_diffrn_reflns_theta_max 27.49
_diffrn_reflns_theta_min 1.71
_diffrn_standards_decay_% 0
_diffrn_standards_number 0
_exptl_absorpt_coefficient_mu 0.093
_exptl_absorpt_correction_type none
_exptl_crystal_colour colorless
_exptl_crystal_density_diffrn 1.345
_exptl_crystal_density_method 'not measured'
_exptl_crystal_description block
_exptl_crystal_F_000 288
_exptl_crystal_size_max 0.43
_exptl_crystal_size_mid 0.41
_exptl_crystal_size_min 0.03
_refine_diff_density_max 0.364
_refine_diff_density_min -0.256
_refine_ls_extinction_method none
_refine_ls_goodness_of_fit_ref 1.095
_refine_ls_hydrogen_treatment refall
_refine_ls_matrix_type full
_refine_ls_number_parameters 249
_refine_ls_number_reflns 2997
_refine_ls_number_restraints 0
_refine_ls_restrained_S_all 1.095
_refine_ls_R_factor_all 0.0660
_refine_ls_R_factor_gt 0.0560
_refine_ls_shift/su_max 0.000
_refine_ls_shift/su_mean 0.000
_refine_ls_structure_factor_coef Fsqd
_refine_ls_weighting_details 'calc w = 1/[\s^2^(Fo^2^)+(0.0662P)^2^+0.1763P] where P = (Fo^2^+2Fc^2^)/3'
_refine_ls_weighting_scheme calc
_refine_ls_wR_factor_gt 0.1351
_refine_ls_wR_factor_ref 0.1421
_reflns_number_gt 2550
_reflns_number_total 2997
_reflns_threshold_expression I>2\s(I)
_cod_data_source_file nc6004.cif
_cod_data_source_block I
_cod_database_code 2204754
_cod_database_fobs_code 2204754

loop_
_symmetry_equiv_pos_as_xyz
x,y,z
-x,-y,-z

loop_
_atom_site_aniso_label
_atom_site_aniso_U_11
_atom_site_aniso_U_22
_atom_site_aniso_U_33
_atom_site_aniso_U_12
_atom_site_aniso_U_13
_atom_site_aniso_U_23
O1 0.0161(6) 0.0171(6) 0.0184(6) -0.0007(5) 0.0032(5) -0.0027(5)
O2 0.0181(6) 0.0243(7) 0.0226(7) -0.0015(5) 0.0076(5) -0.0052(5)
O11 0.0166(6) 0.0176(6) 0.0214(7) -0.0043(5) 0.0075(5) -0.0040(5)
N12 0.0140(7) 0.0165(7) 0.0152(7) -0.0002(5) 0.0020(5) -0.0017(5)
C2 0.0159(8) 0.0140(8) 0.0155(8) 0.0017(6) 0.0015(6) -0.0002(6)
C3 0.0138(8) 0.0139(8) 0.0151(8) 0.0018(6) 0.0016(6) 0.0014(6)
C4 0.0119(8) 0.0144(8) 0.0171(8) 0.0009(6) 0.0019(6) 0.0022(6)
C5 0.0170(8) 0.0196(9) 0.0176(9) 0.0039(7) 0.0020(7) -0.0010(7)
C6 0.0236(9) 0.0216(9) 0.0168(8) 0.0082(7) 0.0026(7) -0.0017(7)
C7 0.0244(9) 0.0143(8) 0.0163(8) 0.0028(7) -0.0034(7) -0.0025(6)
C8 0.0178(9) 0.0185(9) 0.0191(9) 0.0010(7) -0.0002(7) 0.0027(7)
C9 0.0176(8) 0.0166(8) 0.0133(8) 0.0045(6) 0.0019(6) 0.0027(6)
C10 0.0167(8) 0.0143(8) 0.0155(8) 0.0029(6) 0.0010(6) 0.0023(6)
C11 0.0154(8) 0.0137(8) 0.0149(8) 0.0040(6) 0.0018(6) 0.0017(6)
C13 0.0156(8) 0.0136(8) 0.0148(8) 0.0018(6) 0.0037(6) -0.0004(6)
C14 0.0130(8) 0.0213(9) 0.0179(8) 0.0043(7) 0.0017(7) -0.0016(7)
C15 0.0187(9) 0.0243(10) 0.0212(9) 0.0069(7) 0.0031(7) -0.0073(8)
C16 0.0200(9) 0.0260(10) 0.0176(9) 0.0038(7) 0.0006(7) -0.0063(8)
C17 0.0148(8) 0.0241(9) 0.0228(9) 0.0051(7) -0.0006(7) -0.0052(7)
C18 0.0164(8) 0.0205(9) 0.0203(9) 0.0061(7) 0.0038(7) -0.0030(7)

loop_
_atom_site_label
_atom_site_fract_x
_atom_site_fract_y
_atom_site_fract_z
_atom_site_U_iso_or_equiv
_atom_site_thermal_displace_type
_atom_site_occupancy
_atom_site_type_symbol
O1 -0.26356(19) 0.16633(12) 0.00991(10) 0.0181(3) Uani 1.000 O
O2 -0.2852(2) 0.31126(13) 0.15537(10) 0.0227(4) Uani 1.000 O
O11 0.36029(19) 0.58065(13) 0.12896(10) 0.0198(4) Uani 1.000 O
N12 0.0854(2) 0.53211(15) 0.24168(11) 0.0160(4) Uani 1.000 N
C2 -0.1688(3) 0.28584(17) 0.08511(14) 0.0156(5) Uani 1.000 C
C3 0.0613(3) 0.36935(17) 0.07359(13) 0.0146(5) Uani 1.000 C
C4 0.1752(3) 0.32328(18) -0.00581(14) 0.0148(5) Uani 1.000 C
C5 0.1924(3) 0.13624(19) -0.15886(14) 0.0183(5) Uani 1.000 C
C6 0.0868(3) 0.00897(19) -0.22438(15) 0.0204(5) Uani 1.000 C
C7 -0.1365(3) -0.06339(19) -0.21298(14) 0.0194(5) Uani 1.000 C
C8 -0.2550(3) -0.00988(19) -0.13586(14) 0.0192(5) Uani 1.000 C
C9 -0.1458(3) 0.11797(18) -0.06955(14) 0.0157(5) Uani 1.000 C
C10 0.0763(3) 0.19394(17) -0.07922(13) 0.0157(5) Uani 1.000 C
C11 0.1810(3) 0.50328(17) 0.14994(13) 0.0146(5) Uani 1.000 C
C13 0.1973(3) 0.65462(17) 0.32436(14) 0.0149(5) Uani 1.000 C
C14 0.0268(3) 0.69626(19) 0.39493(14) 0.0176(5) Uani 1.000 C
C15 0.1454(3) 0.8274(2) 0.47928(16) 0.0215(5) Uani 1.000 C
C16 0.3476(3) 0.7979(2) 0.55463(15) 0.0221(5) Uani 1.000 C
C17 0.5153(3) 0.7500(2) 0.48492(15) 0.0211(5) Uani 1.000 C
C18 0.3940(3) 0.61972(19) 0.40022(15) 0.0189(5) Uani 1.000 C
H4 0.318(3) 0.373(2) -0.0132(15) 0.016(5) Uiso 1.000 H
H5 0.345(3) 0.188(2) -0.1631(15) 0.017(5) Uiso 1.000 H
H6 0.168(3) -0.032(2) -0.2772(17) 0.028(5) Uiso 1.000 H
H7 -0.203(3) -0.150(2) -0.2558(17) 0.023(5) Uiso 1.000 H
H8 -0.406(4) -0.056(2) -0.1257(16) 0.026(5) Uiso 1.000 H
H12 -0.056(4) 0.474(2) 0.2462(17) 0.033(6) Uiso 1.000 H
H13 0.255(3) 0.734(2) 0.2851(15) 0.012(4) Uiso 1.000 H
H14A -0.101(3) 0.720(2) 0.3446(16) 0.024(5) Uiso 1.000 H
H14B -0.043(3) 0.611(2) 0.4364(16) 0.023(5) Uiso 1.000 H
H15A 0.198(3) 0.907(2) 0.4370(16) 0.023(5) Uiso 1.000 H
H15B 0.035(4) 0.854(2) 0.5235(17) 0.029(5) Uiso 1.000 H
H16A 0.430(3) 0.885(2) 0.6037(17) 0.026(5) Uiso 1.000 H
H16B 0.288(3) 0.724(2) 0.6037(16) 0.022(5) Uiso 1.000 H
H17A 0.588(3) 0.831(2) 0.4416(16) 0.025(5) Uiso 1.000 H
H17B 0.640(4) 0.723(2) 0.5350(17) 0.031(5) Uiso 1.000 H
H18A 0.500(3) 0.595(2) 0.3535(15) 0.019(5) Uiso 1.000 H
H18B 0.326(3) 0.536(2) 0.4427(17) 0.025(5) Uiso 1.000 H

loop_
_atom_type_symbol
_atom_type_description
_atom_type_scat_dispersion_real
_atom_type_scat_dispersion_imag
_atom_type_scat_source
C C 0.0033 0.0016 'International Tables Vol C Tables 4.2.6.8 and 6.1.1.4'
H H 0.0000 0.0000 'International Tables Vol C Tables 4.2.6.8 and 6.1.1.4'
N N 0.0061 0.0033 'International Tables Vol C Tables 4.2.6.8 and 6.1.1.4'
O O 0.0106 0.0060 'International Tables Vol C Tables 4.2.6.8 and 6.1.1.4'

loop_
_geom_angle_atom_site_label_1
_geom_angle_atom_site_label_2
_geom_angle_atom_site_label_3
_geom_angle
_geom_angle_publ_flag
C2 O1 C9 122.59(14) yes
C11 N12 C13 121.00(14) yes
C13 N12 H12 122.7(13) no
C11 N12 H12 116.1(13) no
O1 C2 C3 117.46(15) no
O2 C2 C3 126.54(15) yes
O1 C2 O2 116.00(15) yes
C4 C3 C11 117.93(16) no
C2 C3 C4 119.80(15) no
C2 C3 C11 122.24(15) no
C3 C4 C10 121.39(17) no
C6 C5 C10 120.09(17) no
C5 C6 C7 120.18(17) no
C6 C7 C8 121.20(16) no
C7 C8 C9 118.05(17) no
O1 C9 C10 120.49(14) no
O1 C9 C8 117.11(16) no
C8 C9 C10 122.38(16) no
C5 C10 C9 118.09(15) no
C4 C10 C9 118.14(16) no
C4 C10 C5 123.75(17) no
O11 C11 N12 122.51(15) yes
O11 C11 C3 120.27(15) yes
N12 C11 C3 117.21(15) yes
N12 C13 C14 110.73(14) yes
C14 C13 C18 110.28(14) no
N12 C13 C18 110.81(13) yes
C13 C14 C15 110.13(15) no
C14 C15 C16 111.47(15) no
C15 C16 C17 111.33(15) no
C16 C17 C18 111.00(15) no
C13 C18 C17 110.71(14) no
C3 C4 H4 120.7(12) no
C10 C4 H4 117.9(12) no
C6 C5 H5 122.8(11) no
C10 C5 H5 117.1(11) no
C5 C6 H6 120.0(11) no
C7 C6 H6 119.8(11) no
C6 C7 H7 119.1(12) no
C8 C7 H7 119.7(12) no
C7 C8 H8 123.5(12) no
C9 C8 H8 118.4(12) no
N12 C13 H13 107.9(11) no
C14 C13 H13 107.9(11) no
C18 C13 H13 109.2(12) no
C13 C14 H14A 109.8(11) no
C13 C14 H14B 109.7(11) no
C15 C14 H14A 109.8(11) no
C15 C14 H14B 110.0(11) no
H14A C14 H14B 107.3(15) no
C14 C15 H15A 107.4(11) no
C14 C15 H15B 109.6(12) no
C16 C15 H15A 109.6(11) no
C16 C15 H15B 111.5(13) no
H15A C15 H15B 107.0(16) no
C15 C16 H16A 110.8(11) no
C15 C16 H16B 108.2(11) no
C17 C16 H16A 108.2(11) no
C17 C16 H16B 111.3(11) no
H16A C16 H16B 107.0(16) no
C16 C17 H17A 110.4(11) no
C16 C17 H17B 110.5(12) no
C18 C17 H17A 108.0(11) no
C18 C17 H17B 108.9(11) no
H17A C17 H17B 107.9(16) no
C13 C18 H18A 108.5(11) no
C13 C18 H18B 107.2(11) no
C17 C18 H18A 109.9(11) no
C17 C18 H18B 108.9(11) no
H18A C18 H18B 111.6(16) no

loop_
_geom_bond_atom_site_label_1
_geom_bond_atom_site_label_2
_geom_bond_distance
_geom_bond_publ_flag
O1 C2 1.371(2) yes
O1 C9 1.380(2) no
O2 C2 1.214(2) yes
O11 C11 1.230(2) yes
N12 C11 1.350(2) yes
N12 C13 1.459(2) yes
N12 H12 0.92(2) no
C2 C3 1.467(3) no
C3 C11 1.501(2) no
C3 C4 1.354(2) yes
C4 C10 1.430(2) no
C5 C6 1.376(3) no
C5 C10 1.413(2) no
C6 C7 1.400(3) no
C7 C8 1.383(3) no
C8 C9 1.389(2) no
C9 C10 1.399(3) no
C13 C18 1.528(3) no
C13 C14 1.522(3) no
C14 C15 1.532(3) no
C15 C16 1.529(3) no
C16 C17 1.526(3) no
C17 C18 1.533(3) no
C4 H4 0.905(19) no
C5 H5 0.953(19) no
C6 H6 0.967(19) no
C7 H7 0.921(19) no
C8 H8 0.95(2) no
C13 H13 0.938(19) no
C14 H14A 1.004(19) no
C14 H14B 1.015(19) no
C15 H15A 0.955(19) no
C15 H15B 0.97(2) no
C16 H16A 0.979(19) no
C16 H16B 0.980(19) no
C17 H17A 1.005(19) no
C17 H17B 1.00(2) no
C18 H18A 0.964(19) no
C18 H18B 1.009(19) no

loop_
_geom_contact_atom_site_label_1
_geom_contact_atom_site_label_2
_geom_contact_distance
_geom_contact_site_symmetry_2
_geom_contact_publ_flag
O1 O11 3.1448(18) 2_565 no
O1 C6 3.364(2) 2_555 no
O2 N12 2.7426(19) . no
O11 C4 3.317(2) 2_665 no
O11 C2 3.160(2) 2_565 no
O11 C18 3.234(2) . no
O11 O1 3.1448(18) 2_565 no
O11 C5 3.319(2) 2_665 no
O1 H8 2.64(2) 2_455 no
O2 H12 1.99(2) . no
O2 H8 2.68(2) 2_455 no
O11 H13 2.539(18) . no
O11 H18A 2.714(18) . no
O11 H4 2.474(18) . no
O11 H4 2.510(19) 2_665 no
O11 H5 2.470(19) 2_665 no
N12 O2 2.7426(19) . no
C2 C7 3.447(3) 2_555 no
C2 O11 3.160(2) 2_565 no
C2 C6 3.464(3) 2_555 no
C2 C11 3.574(2) 2_565 no
C3 C7 3.547(3) 2_555 no
C3 C11 3.341(2) 2_565 no
C3 C3 3.317(2) 2_565 no
C4 C11 3.401(3) 2_565 no
C4 O11 3.317(2) 2_665 no
C5 O11 3.319(2) 2_665 no
C6 C2 3.464(3) 2_555 no
C6 O1 3.364(2) 2_555 no
C7 C3 3.547(3) 2_555 no
C7 C2 3.447(3) 2_555 no
C8 C10 3.426(3) 2_555 no
C9 C9 3.554(3) 2_555 no
C10 C8 3.426(3) 2_555 no
C11 C3 3.341(2) 2_565 no
C11 C2 3.574(2) 2_565 no
C11 C4 3.401(3) 2_565 no
C14 C17 3.552(3) 1_455 no
C17 C14 3.552(3) 1_655 no
C18 O11 3.234(2) . no
C2 H12 2.47(2) . no
C2 H8 3.09(2) 2_455 no
C5 H14A 2.760(19) 2_565 no
C6 H14A 3.028(19) 2_565 no
C11 H18A 2.881(18) . no
C14 H18A 3.092(19) 1_455 no
C16 H6 2.98(2) 1_566 no
C17 H14A 3.097(19) 1_655 no
C17 H15B 3.05(2) 1_655 no
C18 H18B 3.072(19) 2_666 no
H4 O11 2.474(18) . no
H4 H5 2.49(3) . no
H4 O11 2.510(19) 2_665 no
H5 H4 2.49(3) . no
H5 O11 2.470(19) 2_665 no
H6 C16 2.98(2) 1_544 no
H6 H15B 2.52(3) 1_544 no
H6 H16A 2.49(3) 1_544 no
H8 O1 2.64(2) 2_455 no
H8 O2 2.68(2) 2_455 no
H8 C2 3.09(2) 2_455 no
H12 O2 1.99(2) . no
H12 C2 2.47(2) . no
H12 H14B 2.54(3) . no
H13 O11 2.539(18) . no
H13 H15A 2.49(3) . no
H13 H17A 2.54(3) . no
H14A C17 3.097(19) 1_455 no
H14A H18A 2.46(3) 1_455 no
H14A C5 2.760(19) 2_565 no
H14A C6 3.028(19) 2_565 no
H14B H12 2.54(3) . no
H14B H18B 2.51(3) . no
H15A H13 2.49(3) . no
H15B C17 3.05(2) 1_455 no
H15B H6 2.52(3) 1_566 no
H15B H17B 2.46(3) 1_455 no
H16A H6 2.49(3) 1_566 no
H17A H13 2.54(3) . no
H17B H15B 2.46(3) 1_655 no
H17B H18B 2.55(3) 2_666 no
H18A O11 2.714(18) . no
H18A C11 2.881(18) . no
H18A C14 3.092(19) 1_655 no
H18A H14A 2.46(3) 1_655 no
H18B H14B 2.51(3) . no
H18B C18 3.072(19) 2_666 no
H18B H17B 2.55(3) 2_666 no

loop_
_geom_hbond_atom_site_label_D
_geom_hbond_atom_site_label_H
_geom_hbond_atom_site_label_A
_geom_hbond_site_symmetry_A
_geom_hbond_distance_DH
_geom_hbond_distance_HA
_geom_hbond_distance_DA
_geom_hbond_angle_DHA
_geom_hbond_publ_flag
N12 H12 O2 . 0.92(2) 1.99(2) 2.7426(19) 138.7(18) yes
C4 H4 O11 2_665 0.905(19) 2.510(19) 3.317(2) 148.7(15) yes
C5 H5 O11 2_665 0.953(19) 2.470(19) 3.319(2) 148.4(15) yes

loop_
_geom_torsion_atom_site_label_1
_geom_torsion_atom_site_label_2
_geom_torsion_atom_site_label_3
_geom_torsion_atom_site_label_4
_geom_torsion
_geom_torsion_publ_flag
C9 O1 C2 O2 -175.31(15) no
C9 O1 C2 C3 4.3(2) no
C2 O1 C9 C8 175.75(15) no
C2 O1 C9 C10 -2.5(2) no
C13 N12 C11 O11 -2.9(2) no
C13 N12 C11 C3 176.03(14) no
C11 N12 C13 C14 160.26(14) no
C11 N12 C13 C18 -77.04(19) no
O1 C2 C3 C4 -3.0(2) no
O1 C2 C3 C11 179.12(14) no
O2 C2 C3 C4 176.61(17) no
O2 C2 C3 C11 -1.3(3) no
C2 C3 C11 N12 10.5(2) no
C4 C3 C11 O11 11.5(2) no
C2 C3 C11 O11 -170.59(16) no
C2 C3 C4 C10 -0.2(2) no
C11 C3 C4 C10 177.80(15) no
C4 C3 C11 N12 -167.44(15) no
C3 C4 C10 C9 2.1(2) no
C3 C4 C10 C5 -176.06(16) no
C6 C5 C10 C9 0.1(2) no
C10 C5 C6 C7 0.4(3) no
C6 C5 C10 C4 178.29(16) no
C5 C6 C7 C8 -0.4(3) no
C6 C7 C8 C9 -0.1(3) no
C7 C8 C9 O1 -177.46(15) no
C7 C8 C9 C10 0.7(3) no
C8 C9 C10 C5 -0.7(3) no
C8 C9 C10 C4 -178.99(16) no
O1 C9 C10 C4 -0.9(2) no
O1 C9 C10 C5 177.41(15) no
N12 C13 C14 C15 -178.56(14) no
C14 C13 C18 C17 -58.56(18) no
C18 C13 C14 C15 58.43(18) no
N12 C13 C18 C17 178.48(14) no
C13 C14 C15 C16 -56.69(19) no
C14 C15 C16 C17 54.7(2) no
C15 C16 C17 C18 -54.2(2) no
C16 C17 C18 C13 56.29(19) no
H12 N12 C11 O11 173.6(15) yes

loop_
_cod_related_entry_id
_cod_related_entry_database
_cod_related_entry_code
1 ChemSpider 632332
